data_7711756
loop_
_publ_author_name
'Luz, Christian'
'Glok, Eduard'
'Horrer, G\"unther'
'Radius, Udo'

_publ_section_title
;
 N Heterocyclic Carbene and Cyclic (Alkyl)(amino)carbene Complexes of
 Molybdenum(IV) and Tungsten(IV)
;
_journal_name_full 'Dalton Transactions'
_journal_paper_doi 10.1039/D2DT03409C
_journal_year 2022
_chemical_formula_moiety 'C22 H40 Cl4 N4 W, 4(C H Cl3)'
_chemical_formula_sum 'C26 H44 Cl16 N4 W'
_chemical_formula_weight 1163.69
_space_group_crystal_system triclinic
_space_group_IT_number 2
_space_group_name_Hall '-P 1'
_space_group_name_H-M_alt 'P -1'
_atom_sites_solution_hydrogens mixed
_atom_sites_solution_primary dual
_atom_sites_solution_secondary difmap
_audit_creation_method SHELXL-2018/3
_audit_update_record
;
2022-10-20 deposited with the CCDC.	2022-11-14 downloaded from the CCDC.
;
_cell_angle_alpha 116.175(2)
_cell_angle_beta 98.184(2)
_cell_angle_gamma 95.091(2)
_cell_formula_units_Z 1
_cell_length_a 9.1142(2)
_cell_length_b 11.0375(2)
_cell_length_c 12.2193(3)
_cell_measurement_reflns_used 16490
_cell_measurement_temperature 100(2)
_cell_measurement_theta_max 79.4990
_cell_measurement_theta_min 4.1170
_cell_volume 1075.94(5)
_computing_cell_refinement 'CrysAlisPro 1.171.40.53 (Rigaku OD, 2019)'
_computing_data_collection 'CrysAlisPro 1.171.40.53 (Rigaku OD, 2019)'
_computing_data_reduction 'CrysAlisPro 1.171.40.53 (Rigaku OD, 2019)'
_computing_molecular_graphics 'ShelXLe (Huebschle et all, 2011)'
_computing_publication_material 'SHELXL-2014/6 (Sheldrick, 2014)'
_computing_structure_refinement 'SHELXL-2018/3 (Sheldrick, 2018)'
_computing_structure_solution 'SHELXT 2014/5 (Sheldrick, 2014)'
_diffrn_ambient_temperature 100(2)
_diffrn_measured_fraction_theta_full 1.000
_diffrn_measured_fraction_theta_max 0.976
_diffrn_measurement_device_type 'XtaLAB Synergy, Dualflex, HyPix'
_diffrn_measurement_method '\w scans'
_diffrn_radiation_type CuK\a
_diffrn_radiation_wavelength 1.54184
_diffrn_reflns_av_R_equivalents 0.0521
_diffrn_reflns_av_unetI/netI 0.0307
_diffrn_reflns_Laue_measured_fraction_full 1.000
_diffrn_reflns_Laue_measured_fraction_max 0.976
_diffrn_reflns_limit_h_max 11
_diffrn_reflns_limit_h_min -11
_diffrn_reflns_limit_k_max 12
_diffrn_reflns_limit_k_min -14
_diffrn_reflns_limit_l_max 15
_diffrn_reflns_limit_l_min -13
_diffrn_reflns_number 22370
_diffrn_reflns_point_group_measured_fraction_full 1.000
_diffrn_reflns_point_group_measured_fraction_max 0.976
_diffrn_reflns_theta_full 72.000
_diffrn_reflns_theta_max 80.227
_diffrn_reflns_theta_min 4.117
_diffrn_source 'micro-focus sealed X-ray tube'
_exptl_absorpt_coefficient_mu 14.331
_exptl_absorpt_correction_T_max 1.000
_exptl_absorpt_correction_T_min 0.323
_exptl_absorpt_correction_type gaussian
_exptl_absorpt_process_details
;
CrysAlisPro 1.171.41.73a (Rigaku Oxford Diffraction, 2020)
Numerical absorption correction based on gaussian integration over
a multifaceted crystal model
Empirical absorption correction using spherical harmonics,
implemented in SCALE3 ABSPACK scaling algorithm.
;
_exptl_crystal_colour 'dark yellow'
_exptl_crystal_density_diffrn 1.796
_exptl_crystal_description block
_exptl_crystal_F_000 574
_exptl_crystal_size_max 0.250
_exptl_crystal_size_mid 0.170
_exptl_crystal_size_min 0.150
_refine_diff_density_max 0.981
_refine_diff_density_min -0.940
_refine_diff_density_rms 0.102
_refine_ls_extinction_method none
_refine_ls_goodness_of_fit_ref 1.124
_refine_ls_hydrogen_treatment mixed
_refine_ls_matrix_type full
_refine_ls_number_parameters 228
_refine_ls_number_reflns 4589
_refine_ls_number_restraints 0
_refine_ls_restrained_S_all 1.124
_refine_ls_R_factor_all 0.0253
_refine_ls_R_factor_gt 0.0251
_refine_ls_shift/su_max 0.001
_refine_ls_shift/su_mean 0.000
_refine_ls_structure_factor_coef Fsqd
_refine_ls_weighting_details 'w=1/[\s^2^(Fo^2^)+(0.0299P)^2^+1.2208P] where P=(Fo^2^+2Fc^2^)/3'
_refine_ls_weighting_scheme calc
_refine_ls_wR_factor_gt 0.0652
_refine_ls_wR_factor_ref 0.0653
_reflns_Friedel_coverage 0.000
_reflns_number_gt 4529
_reflns_number_total 4589
_reflns_threshold_expression 'I > 2\s(I)'
_cod_data_source_file d2dt03409c2.cif
_cod_data_source_block compound_5
_cod_original_cell_volume 1075.94(4)
_cod_database_code 7711756
_shelx_shelxl_version_number 2018/3
_shelx_space_group_comment
;
The symmetry employed for this shelxl refinement is uniquely defined
by the following loop, which should always be used as a source of
symmetry information in preference to the above space-group names.
They are only intended as comments.
;
_shelx_estimated_absorpt_t_min 0.124
_shelx_estimated_absorpt_t_max 0.222

loop_
_space_group_symop_operation_xyz
'x, y, z'
'-x, -y, -z'

loop_
_atom_site_label
_atom_site_type_symbol
_atom_site_fract_x
_atom_site_fract_y
_atom_site_fract_z
_atom_site_U_iso_or_equiv
_atom_site_adp_type
_atom_site_occupancy
_atom_site_site_symmetry_order
_atom_site_calc_flag
_atom_site_refinement_flags_posn
_atom_site_refinement_flags_adp
_atom_site_refinement_flags_occupancy
_atom_site_disorder_assembly
_atom_site_disorder_group
W001 W 0.500000 0.500000 0.000000 0.01204(6) Uani 1 2 d S . P . .
Cl02 Cl 0.60987(7) 0.73486(6) 0.09240(5) 0.01678(12) Uani 1 1 d . . . . .
Cl03 Cl 0.67911(6) 0.48569(6) 0.15212(5) 0.01587(12) Uani 1 1 d . . . . .
Cl04 Cl 0.49451(8) 1.19382(8) 0.53881(7) 0.02931(15) Uani 1 1 d . . . . .
Cl05 Cl 0.08324(8) 0.95540(8) 0.81374(7) 0.03032(16) Uani 1 1 d . . . . .
Cl06 Cl 0.20117(8) 1.26013(8) 0.48731(7) 0.02869(16) Uani 1 1 d . . . . .
Cl07 Cl 0.22909(9) 1.04327(7) 0.55620(7) 0.02824(15) Uani 1 1 d . . . . .
Cl08 Cl 0.20968(8) 0.76062(8) 0.61831(7) 0.02867(15) Uani 1 1 d . . . . .
Cl09 Cl 0.36438(9) 0.87553(8) 0.87595(7) 0.03110(16) Uani 1 1 d . . . . .
N00A N 0.2883(2) 0.4812(2) 0.19256(19) 0.0140(4) Uani 1 1 d . . . . .
N00B N 0.2432(2) 0.6493(2) 0.15396(19) 0.0140(4) Uani 1 1 d . . . . .
C00C C 0.0302(3) 0.7308(3) 0.2724(3) 0.0208(5) Uani 1 1 d . . . . .
H00A H -0.061076 0.695529 0.207097 0.031 Uiso 1 1 calc R U . . .
H00B H 0.070013 0.824461 0.290073 0.031 Uiso 1 1 calc R U . . .
H00C H 0.006229 0.731065 0.348161 0.031 Uiso 1 1 calc R U . . .
C00D C 0.1460(3) 0.6411(3) 0.2294(2) 0.0158(5) Uani 1 1 d . . . . .
C00E C 0.3605(3) 0.3706(3) 0.2032(2) 0.0159(5) Uani 1 1 d . . . . .
H00E H 0.435556 0.350406 0.147879 0.019 Uiso 1 1 calc R U . . .
C00F C 0.3325(3) 0.5502(3) 0.1297(2) 0.0132(5) Uani 1 1 d . . . . .
C00G C 0.2479(3) 0.7508(3) 0.1054(2) 0.0166(5) Uani 1 1 d . . . . .
H00G H 0.321248 0.727070 0.048591 0.020 Uiso 1 1 calc R U . . .
C00H C 0.4493(3) 0.4192(3) 0.3351(2) 0.0197(5) Uani 1 1 d . . . . .
H00D H 0.500388 0.346059 0.338477 0.030 Uiso 1 1 calc R U . . .
H00F H 0.380425 0.442389 0.393289 0.030 Uiso 1 1 calc R U . . .
H00H H 0.524153 0.500312 0.358229 0.030 Uiso 1 1 calc R U . . .
C00I C 0.1731(3) 0.5358(3) 0.2533(2) 0.0166(5) Uani 1 1 d . . . . .
C00J C 0.0901(3) 0.4810(3) 0.3236(3) 0.0210(5) Uani 1 1 d . . . . .
H00I H 0.030361 0.390833 0.265662 0.032 Uiso 1 1 calc R U . . .
H00J H 0.023304 0.543832 0.364884 0.032 Uiso 1 1 calc R U . . .
H00K H 0.162321 0.472348 0.386254 0.032 Uiso 1 1 calc R U . . .
C00K C 0.2494(3) 0.2377(3) 0.1548(3) 0.0198(5) Uani 1 1 d . . . . .
H00L H 0.186042 0.218877 0.075297 0.030 Uiso 1 1 calc R U . . .
H00M H 0.185867 0.246708 0.215373 0.030 Uiso 1 1 calc R U . . .
H00N H 0.304763 0.162024 0.142500 0.030 Uiso 1 1 calc R U . . .
C00L C 0.3101(3) 0.8966(3) 0.2092(3) 0.0213(5) Uani 1 1 d . . . . .
H00O H 0.335338 0.956495 0.172264 0.032 Uiso 1 1 calc R U . . .
H00P H 0.400596 0.895590 0.262545 0.032 Uiso 1 1 calc R U . . .
H00Q H 0.233942 0.930812 0.259186 0.032 Uiso 1 1 calc R U . . .
C00M C 0.0974(3) 0.7375(3) 0.0259(3) 0.0230(6) Uani 1 1 d . . . . .
H00R H 0.108662 0.793959 -0.016709 0.035 Uiso 1 1 calc R U . . .
H00S H 0.023616 0.768479 0.079113 0.035 Uiso 1 1 calc R U . . .
H00T H 0.062679 0.641476 -0.035958 0.035 Uiso 1 1 calc R U . . .
C00N C 0.2508(3) 0.9070(3) 0.7654(3) 0.0231(6) Uani 1 1 d . . . . .
H1A H 0.300(4) 0.976(4) 0.760(3) 0.017(8) Uiso 1 1 d . . . . .
C00O C 0.3163(3) 1.2040(3) 0.5785(3) 0.0208(5) Uani 1 1 d . . . . .
H1 H 0.332(3) 1.269(3) 0.662(3) 0.011(7) Uiso 1 1 d . . . . .

loop_
_atom_site_aniso_label
_atom_site_aniso_U_11
_atom_site_aniso_U_22
_atom_site_aniso_U_33
_atom_site_aniso_U_23
_atom_site_aniso_U_13
_atom_site_aniso_U_12
W001 0.01142(9) 0.01222(9) 0.01092(9) 0.00386(6) 0.00244(6) 0.00222(6)
Cl02 0.0181(3) 0.0137(3) 0.0154(3) 0.0044(2) 0.0026(2) 0.0010(2)
Cl03 0.0145(3) 0.0177(3) 0.0137(3) 0.0061(2) 0.0013(2) 0.0033(2)
Cl04 0.0186(3) 0.0293(4) 0.0360(4) 0.0112(3) 0.0049(3) 0.0063(3)
Cl05 0.0228(3) 0.0281(4) 0.0329(4) 0.0071(3) 0.0062(3) 0.0075(3)
Cl06 0.0227(3) 0.0433(4) 0.0307(4) 0.0250(3) 0.0065(3) 0.0113(3)
Cl07 0.0355(4) 0.0227(3) 0.0252(3) 0.0099(3) 0.0078(3) 0.0019(3)
Cl08 0.0267(4) 0.0271(4) 0.0230(3) 0.0042(3) 0.0022(3) 0.0053(3)
Cl09 0.0272(4) 0.0390(4) 0.0267(3) 0.0153(3) 0.0018(3) 0.0084(3)
N00A 0.0147(10) 0.0137(10) 0.0123(9) 0.0046(8) 0.0029(8) 0.0033(8)
N00B 0.0143(10) 0.0131(10) 0.0119(9) 0.0040(8) 0.0008(8) 0.0022(8)
C00C 0.0191(13) 0.0201(13) 0.0232(13) 0.0082(11) 0.0083(11) 0.0069(11)
C00D 0.0130(12) 0.0171(12) 0.0142(11) 0.0041(10) 0.0038(9) 0.0026(10)
C00E 0.0157(12) 0.0155(12) 0.0172(12) 0.0082(10) 0.0033(10) 0.0027(10)
C00F 0.0098(11) 0.0151(11) 0.0117(11) 0.0038(9) 0.0022(9) 0.0008(9)
C00G 0.0172(12) 0.0175(12) 0.0164(12) 0.0082(10) 0.0041(10) 0.0055(10)
C00H 0.0205(13) 0.0256(14) 0.0153(12) 0.0113(11) 0.0026(10) 0.0062(11)
C00I 0.0137(12) 0.0205(13) 0.0140(11) 0.0062(10) 0.0042(9) 0.0028(10)
C00J 0.0228(14) 0.0211(13) 0.0194(13) 0.0086(11) 0.0076(11) 0.0037(11)
C00K 0.0193(13) 0.0166(13) 0.0238(13) 0.0101(11) 0.0028(10) 0.0017(10)
C00L 0.0265(14) 0.0148(12) 0.0226(13) 0.0069(11) 0.0086(11) 0.0068(11)
C00M 0.0203(14) 0.0301(15) 0.0220(13) 0.0137(12) 0.0049(11) 0.0107(12)
C00N 0.0203(14) 0.0225(14) 0.0257(14) 0.0112(12) 0.0034(11) 0.0004(11)
C00O 0.0224(14) 0.0202(13) 0.0150(12) 0.0045(11) 0.0016(10) 0.0037(11)

loop_
_atom_type_symbol
_atom_type_description
_atom_type_scat_dispersion_real
_atom_type_scat_dispersion_imag
_atom_type_scat_source
C C 0.0181 0.0091 'International Tables Vol C Tables 4.2.6.8 and 6.1.1.4'
H H 0.0000 0.0000 'International Tables Vol C Tables 4.2.6.8 and 6.1.1.4'
N N 0.0311 0.0180 'International Tables Vol C Tables 4.2.6.8 and 6.1.1.4'
Cl Cl 0.3639 0.7018 'International Tables Vol C Tables 4.2.6.8 and 6.1.1.4'
W W -5.4734 5.5774 'International Tables Vol C Tables 4.2.6.8 and 6.1.1.4'

loop_
_geom_angle_atom_site_label_1
_geom_angle_atom_site_label_2
_geom_angle_atom_site_label_3
_geom_angle
_geom_angle_site_symmetry_1
_geom_angle_site_symmetry_3
_geom_angle_publ_flag
C00F W001 C00F 180.0 2_665 . ?
C00F W001 Cl03 90.46(6) 2_665 2_665 ?
C00F W001 Cl03 89.54(6) . 2_665 ?
C00F W001 Cl03 89.54(6) 2_665 . ?
C00F W001 Cl03 90.46(6) . . ?
Cl03 W001 Cl03 180.00(3) 2_665 . ?
C00F W001 Cl02 89.25(6) 2_665 . ?
C00F W001 Cl02 90.75(6) . . ?
Cl03 W001 Cl02 93.97(2) 2_665 . ?
Cl03 W001 Cl02 86.03(2) . . ?
C00F W001 Cl02 90.75(6) 2_665 2_665 ?
C00F W001 Cl02 89.25(6) . 2_665 ?
Cl03 W001 Cl02 86.03(2) 2_665 2_665 ?
Cl03 W001 Cl02 93.97(2) . 2_665 ?
Cl02 W001 Cl02 180.0 . 2_665 ?
C00F N00A C00I 111.0(2) . . ?
C00F N00A C00E 124.7(2) . . ?
C00I N00A C00E 124.1(2) . . ?
C00F N00B C00D 111.1(2) . . ?
C00F N00B C00G 124.8(2) . . ?
C00D N00B C00G 124.1(2) . . ?
C00D C00C H00A 109.5 . . ?
C00D C00C H00B 109.5 . . ?
H00A C00C H00B 109.5 . . ?
C00D C00C H00C 109.5 . . ?
H00A C00C H00C 109.5 . . ?
H00B C00C H00C 109.5 . . ?
C00I C00D N00B 107.1(2) . . ?
C00I C00D C00C 127.0(2) . . ?
N00B C00D C00C 125.9(2) . . ?
N00A C00E C00K 112.4(2) . . ?
N00A C00E C00H 111.1(2) . . ?
C00K C00E C00H 113.4(2) . . ?
N00A C00E H00E 106.5 . . ?
C00K C00E H00E 106.5 . . ?
C00H C00E H00E 106.5 . . ?
N00A C00F N00B 104.1(2) . . ?
N00A C00F W001 128.04(18) . . ?
N00B C00F W001 127.69(17) . . ?
N00B C00G C00M 111.4(2) . . ?
N00B C00G C00L 111.9(2) . . ?
C00M C00G C00L 113.9(2) . . ?
N00B C00G H00G 106.3 . . ?
C00M C00G H00G 106.3 . . ?
C00L C00G H00G 106.3 . . ?
C00E C00H H00D 109.5 . . ?
C00E C00H H00F 109.5 . . ?
H00D C00H H00F 109.5 . . ?
C00E C00H H00H 109.5 . . ?
H00D C00H H00H 109.5 . . ?
H00F C00H H00H 109.5 . . ?
C00D C00I N00A 106.7(2) . . ?
C00D C00I C00J 127.2(2) . . ?
N00A C00I C00J 126.0(2) . . ?
C00I C00J H00I 109.5 . . ?
C00I C00J H00J 109.5 . . ?
H00I C00J H00J 109.5 . . ?
C00I C00J H00K 109.5 . . ?
H00I C00J H00K 109.5 . . ?
H00J C00J H00K 109.5 . . ?
C00E C00K H00L 109.5 . . ?
C00E C00K H00M 109.5 . . ?
H00L C00K H00M 109.5 . . ?
C00E C00K H00N 109.5 . . ?
H00L C00K H00N 109.5 . . ?
H00M C00K H00N 109.5 . . ?
C00G C00L H00O 109.5 . . ?
C00G C00L H00P 109.5 . . ?
H00O C00L H00P 109.5 . . ?
C00G C00L H00Q 109.5 . . ?
H00O C00L H00Q 109.5 . . ?
H00P C00L H00Q 109.5 . . ?
C00G C00M H00R 109.5 . . ?
C00G C00M H00S 109.5 . . ?
H00R C00M H00S 109.5 . . ?
C00G C00M H00T 109.5 . . ?
H00R C00M H00T 109.5 . . ?
H00S C00M H00T 109.5 . . ?
Cl05 C00N Cl09 110.58(16) . . ?
Cl05 C00N Cl08 110.14(16) . . ?
Cl09 C00N Cl08 110.58(17) . . ?
Cl05 C00N H1A 108(2) . . ?
Cl09 C00N H1A 108(2) . . ?
Cl08 C00N H1A 109(2) . . ?
Cl04 C00O Cl07 110.68(16) . . ?
Cl04 C00O Cl06 110.19(16) . . ?
Cl07 C00O Cl06 109.63(16) . . ?
Cl04 C00O H1 106.7(19) . . ?
Cl07 C00O H1 111.0(19) . . ?
Cl06 C00O H1 108.6(19) . . ?

loop_
_geom_bond_atom_site_label_1
_geom_bond_atom_site_label_2
_geom_bond_distance
_geom_bond_site_symmetry_2
_geom_bond_publ_flag
W001 C00F 2.283(2) 2_665 ?
W001 C00F 2.283(2) . ?
W001 Cl03 2.3635(6) 2_665 ?
W001 Cl03 2.3635(6) . ?
W001 Cl02 2.3733(6) . ?
W001 Cl02 2.3734(6) 2_665 ?
Cl04 C00O 1.759(3) . ?
Cl05 C00N 1.757(3) . ?
Cl06 C00O 1.766(3) . ?
Cl07 C00O 1.765(3) . ?
Cl08 C00N 1.767(3) . ?
Cl09 C00N 1.760(3) . ?
N00A C00F 1.372(3) . ?
N00A C00I 1.399(3) . ?
N00A C00E 1.483(3) . ?
N00B C00F 1.374(3) . ?
N00B C00D 1.391(3) . ?
N00B C00G 1.481(3) . ?
C00C C00D 1.501(4) . ?
C00C H00A 0.9800 . ?
C00C H00B 0.9800 . ?
C00C H00C 0.9800 . ?
C00D C00I 1.353(4) . ?
C00E C00K 1.526(4) . ?
C00E C00H 1.526(4) . ?
C00E H00E 1.0000 . ?
C00G C00M 1.519(4) . ?
C00G C00L 1.533(4) . ?
C00G H00G 1.0000 . ?
C00H H00D 0.9800 . ?
C00H H00F 0.9800 . ?
C00H H00H 0.9800 . ?
C00I C00J 1.496(4) . ?
C00J H00I 0.9800 . ?
C00J H00J 0.9800 . ?
C00J H00K 0.9800 . ?
C00K H00L 0.9800 . ?
C00K H00M 0.9800 . ?
C00K H00N 0.9800 . ?
C00L H00O 0.9800 . ?
C00L H00P 0.9800 . ?
C00L H00Q 0.9800 . ?
C00M H00R 0.9800 . ?
C00M H00S 0.9800 . ?
C00M H00T 0.9800 . ?
C00N H1A 0.88(4) . ?
C00O H1 0.93(3) . ?
